data_8107375
loop_
_publ_author_name
'Wang, Hua'
'Zhang, Guo-tao'
'Li, Hong-ya'

_publ_section_title
;
 Crystal structure of
 1-(2-(4-chlorophenethyl)-2-hydroxy-3,3-dimethylbutyl)-1H-1,2,4-triazol-4-ium
 nitrate, C16H23N4O4Cl
;
_journal_issue 1
_journal_name_full 'Zeitschrift f\"ur Kristallographie - New Crystal Structures'
_journal_page_first 137
_journal_page_last 139
_journal_paper_doi 10.1515/ncrs-2022-0512
_journal_volume 238
_journal_year 2023
_chemical_formula_sum 'C16 H23 Cl N4 O4'
_chemical_formula_weight 370.83
_space_group_crystal_system triclinic
_space_group_IT_number 2
_space_group_name_Hall '-P 1'
_space_group_name_H-M_alt 'P -1'
_atom_sites_solution_hydrogens difmap
_cell_angle_alpha 90.530(7)
_cell_angle_beta 102.028(5)
_cell_angle_gamma 97.774(6)
_cell_formula_units_Z 2
_cell_length_a 7.609(2)
_cell_length_b 9.287(3)
_cell_length_c 13.511(4)
_cell_measurement_reflns_used 617
_cell_measurement_temperature 296(2)
_cell_measurement_theta_max 19.96
_cell_measurement_theta_min 2.75
_cell_volume 924.5(5)
_computing_cell_refinement 'SAINT (Bruker, 2009)'
_computing_data_collection 'APEX2 (Bruker, 2009)'
_computing_data_reduction 'SAINT (Bruker, 2009)'
_computing_molecular_graphics 'SHELXTL (Sheldrick, 2008)'
_computing_publication_material 'SHELXTL (Sheldrick, 2008)'
_computing_structure_refinement 'SHELXL-2018/3 (Sheldrick, 2018)'
_computing_structure_solution 'SHELXS-97 (Sheldrick, 2008)'
_diffrn_ambient_temperature 296(2)
_diffrn_measured_fraction_theta_full 0.988
_diffrn_measured_fraction_theta_max 0.913
_diffrn_measurement_device_type 'Bruker APEX-II CCD'
_diffrn_measurement_method '\f and \w scans'
_diffrn_radiation_type MoK\a
_diffrn_radiation_wavelength 0.71073
_diffrn_reflns_av_R_equivalents 0.0323
_diffrn_reflns_av_unetI/netI 0.0967
_diffrn_reflns_Laue_measured_fraction_full 0.988
_diffrn_reflns_Laue_measured_fraction_max 0.913
_diffrn_reflns_limit_h_max 9
_diffrn_reflns_limit_h_min -9
_diffrn_reflns_limit_k_max 12
_diffrn_reflns_limit_k_min -8
_diffrn_reflns_limit_l_max 16
_diffrn_reflns_limit_l_min -17
_diffrn_reflns_number 5398
_diffrn_reflns_point_group_measured_fraction_full 0.988
_diffrn_reflns_point_group_measured_fraction_max 0.913
_diffrn_reflns_theta_full 25.242
_diffrn_reflns_theta_max 27.580
_diffrn_reflns_theta_min 2.215
_exptl_absorpt_coefficient_mu 0.235
_exptl_absorpt_correction_T_max 0.958
_exptl_absorpt_correction_T_min 0.933
_exptl_absorpt_correction_type multi-scan
_exptl_absorpt_process_details '(SADABS; Sheldrick, 2009)'
_exptl_crystal_colour colourless
_exptl_crystal_density_diffrn 1.332
_exptl_crystal_density_method 'not measured'
_exptl_crystal_description block
_exptl_crystal_F_000 392
_exptl_crystal_size_max 0.355
_exptl_crystal_size_mid 0.245
_exptl_crystal_size_min 0.183
_refine_diff_density_max 0.257
_refine_diff_density_min -0.289
_refine_diff_density_rms 0.052
_refine_ls_extinction_coef .
_refine_ls_extinction_method none
_refine_ls_goodness_of_fit_ref 0.946
_refine_ls_hydrogen_treatment refall
_refine_ls_matrix_type full
_refine_ls_number_parameters 318
_refine_ls_number_reflns 3907
_refine_ls_number_restraints 0
_refine_ls_restrained_S_all 0.946
_refine_ls_R_factor_all 0.1375
_refine_ls_R_factor_gt 0.0625
_refine_ls_shift/su_max 0.000
_refine_ls_shift/su_mean 0.000
_refine_ls_structure_factor_coef Fsqd
_refine_ls_weighting_details 'w=1/[\s^2^(Fo^2^)+(0.0645P)^2^] where P=(Fo^2^+2Fc^2^)/3'
_refine_ls_weighting_scheme calc
_refine_ls_wR_factor_gt 0.1310
_refine_ls_wR_factor_ref 0.1634
_reflns_Friedel_coverage 0.000
_reflns_Friedel_fraction_full .
_reflns_Friedel_fraction_max .
_reflns_number_gt 1881
_reflns_number_total 3907
_reflns_threshold_expression 'I > 2\s(I)'
_cod_data_source_file suppl_j_ncrs-2022-0512_suppl.cif
_cod_data_source_block 96m
_cod_original_cell_volume 924.4(5)
_cod_database_code 8107375
_shelx_space_group_comment
;
The symmetry employed for this shelxl refinement is uniquely defined
by the following loop, which should always be used as a source of
symmetry information in preference to the above space-group names.
They are only intended as comments.
;
_shelx_estimated_absorpt_t_min 0.921
_shelx_estimated_absorpt_t_max 0.958

loop_
_space_group_symop_operation_xyz
'x, y, z'
'-x, -y, -z'

loop_
_atom_site_label
_atom_site_type_symbol
_atom_site_fract_x
_atom_site_fract_y
_atom_site_fract_z
_atom_site_U_iso_or_equiv
_atom_site_adp_type
_atom_site_occupancy
_atom_site_site_symmetry_order
_atom_site_calc_flag
_atom_site_refinement_flags_posn
_atom_site_refinement_flags_adp
_atom_site_refinement_flags_occupancy
_atom_site_disorder_assembly
_atom_site_disorder_group
C1 C 0.3164(5) 0.4280(5) 0.4020(3) 0.0551(10) Uani 1 1 d . . . . .
H1 H 0.301(4) 0.527(4) 0.404(2) 0.062(11) Uiso 1 1 d . . . . .
C2 C 0.2547(5) 0.1982(4) 0.4147(2) 0.0461(8) Uani 1 1 d . . . . .
H2 H 0.198(4) 0.103(4) 0.422(2) 0.060(11) Uiso 1 1 d . . . . .
C3 C 0.5154(5) 0.1279(4) 0.3460(3) 0.0468(9) Uani 1 1 d . . . . .
H3A H 0.633(5) 0.182(4) 0.348(2) 0.065(11) Uiso 1 1 d . . . . .
H3B H 0.522(4) 0.051(4) 0.398(3) 0.066(11) Uiso 1 1 d . . . . .
C4 C 0.4340(4) 0.0487(3) 0.2435(2) 0.0379(7) Uani 1 1 d . . . . .
C5 C 0.5718(4) -0.0531(3) 0.2190(2) 0.0430(8) Uani 1 1 d . . . . .
C6 C 0.7408(6) 0.0384(5) 0.1950(4) 0.0633(12) Uani 1 1 d . . . . .
H6A H 0.712(5) 0.080(4) 0.134(3) 0.081(16) Uiso 1 1 d . . . . .
H6B H 0.811(5) 0.094(4) 0.254(3) 0.081(14) Uiso 1 1 d . . . . .
H6C H 0.835(5) -0.026(4) 0.184(2) 0.071(11) Uiso 1 1 d . . . . .
C7 C 0.4796(7) -0.1562(5) 0.1282(4) 0.0649(12) Uani 1 1 d . . . . .
H7A H 0.433(5) -0.116(4) 0.070(3) 0.076(14) Uiso 1 1 d . . . . .
H7B H 0.575(5) -0.218(4) 0.117(2) 0.072(11) Uiso 1 1 d . . . . .
H7C H 0.357(7) -0.217(5) 0.136(3) 0.111(16) Uiso 1 1 d . . . . .
C8 C 0.6377(7) -0.1477(5) 0.3074(3) 0.0655(12) Uani 1 1 d . . . . .
H8A H 0.546(5) -0.193(4) 0.329(3) 0.057(12) Uiso 1 1 d . . . . .
H8B H 0.714(4) -0.222(4) 0.286(2) 0.063(10) Uiso 1 1 d . . . . .
H8C H 0.739(7) -0.084(6) 0.368(4) 0.14(2) Uiso 1 1 d . . . . .
C9 C 0.3875(5) 0.1543(4) 0.1589(3) 0.0469(9) Uani 1 1 d . . . . .
H9A H 0.388(4) 0.108(4) 0.092(3) 0.070(11) Uiso 1 1 d . . . . .
H9B H 0.474(4) 0.233(3) 0.167(2) 0.036(9) Uiso 1 1 d . . . . .
C10 C 0.2045(5) 0.2107(5) 0.1439(3) 0.0526(9) Uani 1 1 d . . . . .
H10A H 0.105(5) 0.129(4) 0.138(2) 0.073(12) Uiso 1 1 d . . . . .
H10B H 0.202(4) 0.279(3) 0.202(2) 0.051(9) Uiso 1 1 d . . . . .
C11 C 0.1731(4) 0.2968(4) 0.0493(2) 0.0430(8) Uani 1 1 d . . . . .
C12 C 0.0635(5) 0.2371(4) -0.0396(3) 0.0512(9) Uani 1 1 d . . . . .
H12 H 0.006(5) 0.150(4) -0.037(3) 0.071(13) Uiso 1 1 d . . . . .
C13 C 0.0447(5) 0.3118(4) -0.1284(3) 0.0547(10) Uani 1 1 d . . . . .
H13 H -0.016(5) 0.270(4) -0.188(3) 0.072(12) Uiso 1 1 d . . . . .
C14 C 0.1397(4) 0.4478(4) -0.1291(3) 0.0496(9) Uani 1 1 d . . . . .
C15 C 0.2461(5) 0.5113(5) -0.0418(3) 0.0600(10) Uani 1 1 d . . . . .
H15 H 0.303(5) 0.598(4) -0.049(3) 0.071(13) Uiso 1 1 d . . . . .
C16 C 0.2624(5) 0.4358(4) 0.0462(3) 0.0577(10) Uani 1 1 d . . . . .
H16 H 0.337(4) 0.488(3) 0.107(2) 0.054(9) Uiso 1 1 d . . . . .
O1 O 0.2647(3) -0.0367(2) 0.25060(19) 0.0450(6) Uani 1 1 d . . . . .
H1A H 0.283(5) -0.087(4) 0.305(3) 0.093(16) Uiso 1 1 d . . . . .
O2 O 0.2807(3) 0.7757(3) 0.41521(19) 0.0669(8) Uani 1 1 d . . . . .
O3 O 0.0820(3) 0.8753(3) 0.4736(2) 0.0726(8) Uani 1 1 d . . . . .
O4 O 0.0974(3) 0.6481(3) 0.4917(2) 0.0662(8) Uani 1 1 d . . . . .
N1 N 0.4001(3) 0.2276(3) 0.37638(18) 0.0428(7) Uani 1 1 d . . . . .
N2 N 0.4427(4) 0.3744(3) 0.3677(2) 0.0543(8) Uani 1 1 d . . . . .
N3 N 0.1997(4) 0.3242(3) 0.4313(2) 0.0492(7) Uani 1 1 d . . . . .
H3 H 0.089(5) 0.337(4) 0.458(3) 0.081(12) Uiso 1 1 d . . . . .
N4 N 0.1500(4) 0.7670(3) 0.4586(2) 0.0481(7) Uani 1 1 d . . . . .
Cl1 Cl 0.12516(16) 0.53875(13) -0.24181(8) 0.0884(4) Uani 1 1 d . . . . .

loop_
_atom_site_aniso_label
_atom_site_aniso_U_11
_atom_site_aniso_U_22
_atom_site_aniso_U_33
_atom_site_aniso_U_23
_atom_site_aniso_U_13
_atom_site_aniso_U_12
Cl1 0.1007(9) 0.0878(8) 0.0712(7) 0.0313(6) 0.0043(6) 0.0139(7)
O1 0.0399(13) 0.0449(14) 0.0529(15) 0.0039(12) 0.0180(11) 0.0025(10)
N1 0.0414(15) 0.0452(17) 0.0438(16) -0.0040(13) 0.0128(13) 0.0071(13)
N4 0.0524(18) 0.0425(18) 0.0518(18) 0.0063(14) 0.0172(14) 0.0061(15)
O4 0.0818(18) 0.0440(15) 0.091(2) 0.0185(14) 0.0541(16) 0.0168(13)
O2 0.0705(17) 0.0655(18) 0.0809(18) 0.0245(14) 0.0453(15) 0.0194(14)
N2 0.0534(18) 0.0397(17) 0.071(2) -0.0062(15) 0.0226(16) -0.0017(14)
N3 0.0547(18) 0.0503(19) 0.0504(17) -0.0003(14) 0.0237(15) 0.0149(15)
O3 0.0787(18) 0.0394(15) 0.113(2) 0.0078(14) 0.0409(16) 0.0221(13)
C11 0.0365(17) 0.045(2) 0.050(2) 0.0017(17) 0.0128(16) 0.0126(15)
C3 0.042(2) 0.051(2) 0.049(2) -0.0112(19) 0.0094(17) 0.0137(18)
C4 0.0366(17) 0.0358(17) 0.0439(18) -0.0002(15) 0.0156(14) 0.0035(14)
C5 0.0394(18) 0.0442(19) 0.050(2) -0.0008(16) 0.0167(15) 0.0113(15)
C9 0.041(2) 0.048(2) 0.056(2) 0.0061(19) 0.0194(17) 0.0062(18)
C13 0.052(2) 0.054(2) 0.054(2) -0.005(2) 0.0014(19) 0.0089(19)
C1 0.059(2) 0.046(2) 0.065(2) -0.0043(19) 0.0211(19) 0.013(2)
C14 0.051(2) 0.045(2) 0.054(2) 0.0067(17) 0.0083(17) 0.0131(17)
C10 0.048(2) 0.060(2) 0.057(2) 0.011(2) 0.0207(18) 0.0168(19)
C2 0.050(2) 0.050(2) 0.0394(19) -0.0028(17) 0.0109(16) 0.0062(18)
C15 0.063(2) 0.045(2) 0.066(3) 0.010(2) 0.005(2) 0.003(2)
C12 0.047(2) 0.038(2) 0.064(3) 0.001(2) 0.0061(19) 0.0023(18)
C6 0.047(2) 0.065(3) 0.085(4) -0.006(3) 0.030(2) 0.008(2)
C8 0.070(3) 0.072(3) 0.070(3) 0.019(2) 0.030(3) 0.040(3)
C16 0.059(2) 0.055(2) 0.053(2) -0.006(2) -0.0008(19) 0.005(2)
C7 0.068(3) 0.065(3) 0.063(3) -0.018(2) 0.011(2) 0.020(3)

loop_
_atom_type_symbol
_atom_type_description
_atom_type_scat_dispersion_real
_atom_type_scat_dispersion_imag
_atom_type_scat_source
C C 0.0033 0.0016 'International Tables Vol C Tables 4.2.6.8 and 6.1.1.4'
H H 0.0000 0.0000 'International Tables Vol C Tables 4.2.6.8 and 6.1.1.4'
N N 0.0061 0.0033 'International Tables Vol C Tables 4.2.6.8 and 6.1.1.4'
O O 0.0106 0.0060 'International Tables Vol C Tables 4.2.6.8 and 6.1.1.4'
Cl Cl 0.1484 0.1585 'International Tables Vol C Tables 4.2.6.8 and 6.1.1.4'

loop_
_geom_angle_atom_site_label_1
_geom_angle_atom_site_label_2
_geom_angle_atom_site_label_3
_geom_angle
_geom_angle_site_symmetry_1
_geom_angle_site_symmetry_3
C2 N1 N2 111.0(3) . .
C2 N1 C3 129.3(3) . .
N2 N1 C3 119.7(3) . .
O3 N4 O4 120.5(3) . .
O3 N4 O2 120.7(3) . .
O4 N4 O2 118.6(3) . .
C1 N2 N1 103.2(3) . .
C2 N3 C1 106.6(3) . .
C12 C11 C16 117.0(3) . .
C12 C11 C10 121.5(3) . .
C16 C11 C10 121.4(3) . .
N1 C3 C4 113.6(3) . .
O1 C4 C9 106.0(3) . .
O1 C4 C3 108.1(3) . .
C9 C4 C3 112.1(3) . .
O1 C4 C5 110.4(2) . .
C9 C4 C5 111.4(2) . .
C3 C4 C5 108.6(2) . .
C8 C5 C7 107.1(3) . .
C8 C5 C6 107.2(4) . .
C7 C5 C6 109.4(3) . .
C8 C5 C4 112.6(3) . .
C7 C5 C4 109.9(3) . .
C6 C5 C4 110.6(3) . .
C10 C9 C4 118.3(3) . .
C14 C13 C12 119.6(4) . .
N2 C1 N3 112.2(3) . .
C15 C14 C13 120.0(4) . .
C15 C14 Cl1 120.1(3) . .
C13 C14 Cl1 119.8(3) . .
C11 C10 C9 110.5(3) . .
N1 C2 N3 107.0(3) . .
C14 C15 C16 119.6(4) . .
C11 C12 C13 121.7(4) . .
C15 C16 C11 122.0(4) . .

loop_
_geom_bond_atom_site_label_1
_geom_bond_atom_site_label_2
_geom_bond_distance
_geom_bond_site_symmetry_2
Cl1 C14 1.739(3) .
O1 C4 1.440(3) .
N1 C2 1.314(4) .
N1 N2 1.370(4) .
N1 C3 1.469(4) .
N4 O3 1.225(3) .
N4 O4 1.243(3) .
N4 O2 1.249(3) .
N2 C1 1.302(4) .
N3 C2 1.328(4) .
N3 C1 1.340(4) .
C11 C12 1.375(5) .
C11 C16 1.380(5) .
C11 C10 1.509(5) .
C3 C4 1.531(4) .
C4 C9 1.529(5) .
C4 C5 1.584(4) .
C5 C8 1.530(5) .
C5 C7 1.534(5) .
C5 C6 1.538(5) .
C9 C10 1.528(5) .
C13 C14 1.369(5) .
C13 C12 1.383(5) .
C14 C15 1.361(5) .
C15 C16 1.378(5) .

loop_
_geom_hbond_atom_site_label_D
_geom_hbond_atom_site_label_H
_geom_hbond_atom_site_label_A
_geom_hbond_distance_DH
_geom_hbond_distance_HA
_geom_hbond_distance_DA
_geom_hbond_angle_DHA
_geom_hbond_site_symmetry_A
_geom_hbond_publ_flag
O1 H1A O2 0.86(4) 1.98(4) 2.830(4) 169(4) 1_545 yes
N3 H3 N4 1.00(4) 2.43(4) 3.328(4) 148(3) 2_566 yes
N3 H3 O4 1.00(4) 1.72(4) 2.719(4) 177(3) 2_566 yes
N3 H3 O3 1.00(4) 2.51(4) 3.130(4) 120(3) 2_566 yes

loop_
_geom_torsion_atom_site_label_1
_geom_torsion_atom_site_label_2
_geom_torsion_atom_site_label_3
_geom_torsion_atom_site_label_4
_geom_torsion
_geom_torsion_site_symmetry_1
_geom_torsion_site_symmetry_2
_geom_torsion_site_symmetry_3
_geom_torsion_site_symmetry_4
C2 N1 N2 C1 -0.2(4) . . . .
C3 N1 N2 C1 -179.1(3) . . . .
C2 N1 C3 C4 78.1(4) . . . .
N2 N1 C3 C4 -103.3(4) . . . .
N1 C3 C4 O1 -60.9(4) . . . .
N1 C3 C4 C9 55.6(4) . . . .
N1 C3 C4 C5 179.2(3) . . . .
O1 C4 C5 C8 -69.0(4) . . . .
C9 C4 C5 C8 173.4(3) . . . .
C3 C4 C5 C8 49.4(4) . . . .
O1 C4 C5 C7 50.3(4) . . . .
C9 C4 C5 C7 -67.2(4) . . . .
C3 C4 C5 C7 168.7(3) . . . .
O1 C4 C5 C6 171.1(3) . . . .
C9 C4 C5 C6 53.6(4) . . . .
C3 C4 C5 C6 -70.4(4) . . . .
O1 C4 C9 C10 33.1(4) . . . .
C3 C4 C9 C10 -84.7(4) . . . .
C5 C4 C9 C10 153.3(3) . . . .
N1 N2 C1 N3 0.1(4) . . . .
C2 N3 C1 N2 0.0(4) . . . .
C12 C13 C14 C15 -2.7(5) . . . .
C12 C13 C14 Cl1 176.9(3) . . . .
C12 C11 C10 C9 100.5(4) . . . .
C16 C11 C10 C9 -75.2(4) . . . .
C4 C9 C10 C11 -172.5(3) . . . .
N2 N1 C2 N3 0.2(4) . . . .
C3 N1 C2 N3 178.9(3) . . . .
C1 N3 C2 N1 -0.1(4) . . . .
C13 C14 C15 C16 2.3(6) . . . .
Cl1 C14 C15 C16 -177.4(3) . . . .
C16 C11 C12 C13 0.7(5) . . . .
C10 C11 C12 C13 -175.2(3) . . . .
C14 C13 C12 C11 1.2(5) . . . .
C14 C15 C16 C11 -0.3(6) . . . .
C12 C11 C16 C15 -1.2(5) . . . .
C10 C11 C16 C15 174.7(3) . . . .
